data_7206196
loop_
_publ_author_name
'Nauha, Elisa'
'Ojala, Antti'
'Nissinen, Maija'
'Saxell, Heidi'

_publ_section_title
;
 Comparison of the polymorphs and solvates of two analogous
 fungicides---a case study of the applicability of a supramolecular
 synthon approach in crystal engineering
;
_journal_issue 15
_journal_name_full CrystEngComm
_journal_page_first 4956
_journal_paper_doi 10.1039/c1ce05077j
_journal_volume 13
_journal_year 2011
_chemical_formula_moiety 'C14 H18 N4 O4 S2, C H Cl3'
_chemical_formula_sum 'C15 H19 Cl3 N4 O4 S2'
_chemical_formula_weight 489.81
_chemical_name_systematic
;
?
;
_space_group_IT_number 15
_symmetry_cell_setting monoclinic
_symmetry_space_group_name_Hall '-C 2yc'
_symmetry_space_group_name_H-M 'C 1 2/c 1'
_atom_sites_solution_hydrogens geom
_atom_sites_solution_primary direct
_atom_sites_solution_secondary difmap
_audit_creation_method SHELXL-97
_cell_angle_alpha 90.00
_cell_angle_beta 112.739(3)
_cell_angle_gamma 90.00
_cell_formula_units_Z 4
_cell_length_a 15.5158(3)
_cell_length_b 18.0503(4)
_cell_length_c 8.5922(2)
_cell_measurement_temperature 173(2)
_cell_volume 2219.34(10)
_computing_cell_refinement 'HKL Scalepack (Otwinowski & Minor 1997)'
_computing_data_collection 'Collect (Bruker AXS BV, 1997-2004)'
_computing_data_reduction 'HKL Denzo and Scalepack (Otwinowski & Minor 1997)'
_computing_structure_refinement 'SHELXL-97 (Sheldrick, 1997)'
_computing_structure_solution 'SHELXS-97 (Sheldrick, 1990)'
_diffrn_ambient_temperature 173(2)
_diffrn_detector_area_resol_mean 9
_diffrn_measured_fraction_theta_full 0.967
_diffrn_measured_fraction_theta_max 0.967
_diffrn_measurement_device '95mm CCD camera on \k-goniostat'
_diffrn_measurement_device_type KappaCCD
_diffrn_measurement_method CCD
_diffrn_radiation_monochromator 'horizonally mounted graphite crystal'
_diffrn_radiation_source 'fine-focus sealed tube'
_diffrn_radiation_type CuK\a
_diffrn_radiation_wavelength 1.54178
_diffrn_reflns_av_R_equivalents 0.0476
_diffrn_reflns_av_sigmaI/netI 0.0462
_diffrn_reflns_limit_h_max 18
_diffrn_reflns_limit_h_min -18
_diffrn_reflns_limit_k_max 17
_diffrn_reflns_limit_k_min -21
_diffrn_reflns_limit_l_max 10
_diffrn_reflns_limit_l_min -10
_diffrn_reflns_number 2817
_diffrn_reflns_theta_full 66.57
_diffrn_reflns_theta_max 66.57
_diffrn_reflns_theta_min 3.94
_exptl_absorpt_coefficient_mu 5.755
_exptl_absorpt_correction_T_max 0.4240
_exptl_absorpt_correction_T_min 0.3272
_exptl_absorpt_correction_type multi-scan
_exptl_absorpt_process_details
;
Denzo (Otwinowski, Borek, Majewski & Minor,2003)
;
_exptl_crystal_colour colorless
_exptl_crystal_density_diffrn 1.466
_exptl_crystal_density_method 'not measured'
_exptl_crystal_description block
_exptl_crystal_F_000 1008
_exptl_crystal_size_max 0.25
_exptl_crystal_size_mid 0.22
_exptl_crystal_size_min 0.18
_refine_diff_density_max 1.067
_refine_diff_density_min -0.925
_refine_diff_density_rms 0.115
_refine_ls_extinction_method none
_refine_ls_goodness_of_fit_ref 1.034
_refine_ls_hydrogen_treatment constr
_refine_ls_matrix_type full
_refine_ls_number_parameters 134
_refine_ls_number_reflns 1907
_refine_ls_number_restraints 0
_refine_ls_restrained_S_all 1.034
_refine_ls_R_factor_all 0.0893
_refine_ls_R_factor_gt 0.0755
_refine_ls_shift/su_max 0.000
_refine_ls_shift/su_mean 0.000
_refine_ls_structure_factor_coef Fsqd
_refine_ls_weighting_details 'calc w=1/[\s^2^(Fo^2^)+(0.0996P)^2^+12.3692P] where P=(Fo^2^+2Fc^2^)/3'
_refine_ls_weighting_scheme calc
_refine_ls_wR_factor_gt 0.1918
_refine_ls_wR_factor_ref 0.2058
_reflns_number_gt 1554
_reflns_number_total 1907
_reflns_threshold_expression >2sigma(I)
_cod_data_source_file c1ce05077j.txt
_cod_data_source_block TE-chloroform
_cod_original_cell_volume 2219.34(8)
_cod_original_sg_symbol_H-M C2/c
_cod_database_code 7206196

loop_
_symmetry_equiv_pos_as_xyz
'x, y, z'
'-x, y, -z+1/2'
'x+1/2, y+1/2, z'
'-x+1/2, y+1/2, -z+1/2'
'-x, -y, -z'
'x, -y, z-1/2'
'-x+1/2, -y+1/2, -z'
'x+1/2, -y+1/2, z-1/2'

loop_
_atom_site_label
_atom_site_type_symbol
_atom_site_fract_x
_atom_site_fract_y
_atom_site_fract_z
_atom_site_U_iso_or_equiv
_atom_site_adp_type
_atom_site_occupancy
_atom_site_symmetry_multiplicity
_atom_site_calc_flag
_atom_site_refinement_flags
_atom_site_disorder_assembly
_atom_site_disorder_group
S1 S 0.18743(8) 0.14490(6) 1.00705(14) 0.0466(4) Uani 1 1 d . . .
O1 O 0.0826(3) 0.22327(17) 0.4588(4) 0.0509(9) Uani 1 1 d . . .
O2 O 0.1809(2) 0.31790(16) 0.5739(4) 0.0375(7) Uani 1 1 d . . .
N1 N 0.1683(2) 0.22993(18) 0.7442(4) 0.0308(8) Uani 1 1 d . . .
H1N H 0.2105 0.2575 0.8206 0.037 Uiso 1 1 calc R . .
N2 N 0.0729(2) 0.12729(17) 0.6877(4) 0.0302(8) Uani 1 1 d . . .
H2N H 0.0493 0.1439 0.5833 0.036 Uiso 1 1 calc R . .
C1 C 0.2149(4) 0.4170(3) 0.4236(7) 0.0558(14) Uani 1 1 d . . .
H1A H 0.1990 0.4546 0.4904 0.084 Uiso 1 1 calc R . .
H1B H 0.2037 0.4369 0.3113 0.084 Uiso 1 1 calc R . .
H1C H 0.2810 0.4035 0.4802 0.084 Uiso 1 1 calc R . .
C2 C 0.1555(3) 0.3497(3) 0.4065(6) 0.0424(11) Uani 1 1 d . . .
H2A H 0.0886 0.3635 0.3592 0.051 Uiso 1 1 calc R . .
H2B H 0.1665 0.3134 0.3299 0.051 Uiso 1 1 calc R . .
C3 C 0.1381(3) 0.2542(2) 0.5799(5) 0.0331(9) Uani 1 1 d . . .
C4 C 0.1394(3) 0.1668(2) 0.8025(5) 0.0279(9) Uani 1 1 d . . .
C5 C 0.0374(3) 0.0589(2) 0.7246(5) 0.0261(8) Uani 1 1 d . . .
C6 C 0.0746(3) -0.0077(2) 0.6990(5) 0.0285(9) Uani 1 1 d . . .
H6 H 0.1263 -0.0081 0.6656 0.034 Uiso 1 1 calc R . .
C7 C 0.03552(15) -0.07387(12) 0.7227(3) 0.0272(8) Uani 1 1 d . . .
H7 H 0.0589 -0.1196 0.7004 0.033 Uiso 1 1 calc R . .
Cl1 Cl -0.05511(15) 0.32831(12) 0.5454(3) 0.0768(10) Uani 0.50 1 d PR A -1
Cl2 Cl -0.00692(15) 0.47407(12) 0.6024(3) 0.159(3) Uani 0.50 1 d PR A -1
Cl3 Cl 0.02866(15) 0.36611(12) 0.8749(3) 0.124(2) Uani 0.50 1 d PR A -1
C10 C -0.05103(15) 0.39411(12) 0.6606(3) 0.131(11) Uani 0.50 1 d PR A -1
H10 H -0.1147 0.4042 0.6591 0.157 Uiso 0.50 1 calc PR B -1

loop_
_atom_site_aniso_label
_atom_site_aniso_U_11
_atom_site_aniso_U_22
_atom_site_aniso_U_33
_atom_site_aniso_U_23
_atom_site_aniso_U_13
_atom_site_aniso_U_12
S1 0.0507(7) 0.0413(7) 0.0323(6) 0.0090(5) -0.0009(5) -0.0251(5)
O1 0.077(2) 0.0359(18) 0.0283(16) -0.0006(13) 0.0076(16) -0.0220(16)
O2 0.0447(17) 0.0301(15) 0.0332(16) 0.0063(12) 0.0101(13) -0.0115(13)
N1 0.0341(18) 0.0259(17) 0.0279(17) 0.0004(13) 0.0069(14) -0.0092(13)
N2 0.0393(19) 0.0193(16) 0.0266(16) 0.0013(13) 0.0069(14) -0.0061(13)
C1 0.060(3) 0.048(3) 0.052(3) 0.018(2) 0.013(3) -0.017(2)
C2 0.048(3) 0.038(2) 0.038(2) 0.0139(19) 0.013(2) -0.003(2)
C3 0.043(2) 0.0217(19) 0.035(2) 0.0012(17) 0.0159(19) -0.0056(17)
C4 0.028(2) 0.0207(18) 0.034(2) 0.0012(15) 0.0103(17) -0.0019(15)
C5 0.0305(19) 0.0178(18) 0.0234(18) 0.0000(14) 0.0032(15) -0.0026(15)
C6 0.0279(19) 0.025(2) 0.030(2) -0.0010(15) 0.0087(17) 0.0020(15)
C7 0.034(2) 0.0136(17) 0.0283(19) -0.0026(14) 0.0061(16) 0.0019(14)
Cl1 0.063(2) 0.098(3) 0.077(2) 0.0183(19) 0.0355(18) 0.0147(18)
Cl2 0.130(4) 0.060(2) 0.296(9) 0.047(4) 0.091(5) 0.006(2)
Cl3 0.090(3) 0.148(6) 0.103(4) -0.023(3) 0.004(3) 0.007(4)
C10 0.059(8) 0.079(11) 0.27(3) 0.114(16) 0.076(14) 0.032(8)

loop_
_atom_type_symbol
_atom_type_description
_atom_type_scat_dispersion_real
_atom_type_scat_dispersion_imag
_atom_type_scat_source
C C 0.0181 0.0091 'International Tables Vol C Tables 4.2.6.8 and 6.1.1.4'
H H 0.0000 0.0000 'International Tables Vol C Tables 4.2.6.8 and 6.1.1.4'
N N 0.0311 0.0180 'International Tables Vol C Tables 4.2.6.8 and 6.1.1.4'
O O 0.0492 0.0322 'International Tables Vol C Tables 4.2.6.8 and 6.1.1.4'
S S 0.3331 0.5567 'International Tables Vol C Tables 4.2.6.8 and 6.1.1.4'
Cl Cl 0.3639 0.7018 'International Tables Vol C Tables 4.2.6.8 and 6.1.1.4'

loop_
_geom_angle_atom_site_label_1
_geom_angle_atom_site_label_2
_geom_angle_atom_site_label_3
_geom_angle
_geom_angle_site_symmetry_1
_geom_angle_site_symmetry_3
_geom_angle_publ_flag
C3 O2 C2 115.4(3) . . ?
C3 N1 C4 127.1(3) . . ?
C3 N1 H1N 116.5 . . ?
C4 N1 H1N 116.5 . . ?
C4 N2 C5 123.6(3) . . ?
C4 N2 H2N 118.2 . . ?
C5 N2 H2N 118.2 . . ?
C2 C1 H1A 109.5 . . ?
C2 C1 H1B 109.5 . . ?
H1A C1 H1B 109.5 . . ?
C2 C1 H1C 109.5 . . ?
H1A C1 H1C 109.5 . . ?
H1B C1 H1C 109.5 . . ?
O2 C2 C1 107.6(4) . . ?
O2 C2 H2A 110.2 . . ?
C1 C2 H2A 110.2 . . ?
O2 C2 H2B 110.2 . . ?
C1 C2 H2B 110.2 . . ?
H2A C2 H2B 108.5 . . ?
O1 C3 O2 124.5(4) . . ?
O1 C3 N1 125.9(4) . . ?
O2 C3 N1 109.7(3) . . ?
N2 C4 N1 116.1(3) . . ?
N2 C4 S1 123.9(3) . . ?
N1 C4 S1 120.0(3) . . ?
C5 C5 C6 120.0(2) 2_556 . ?
C5 C5 N2 120.5(2) 2_556 . ?
C6 C5 N2 119.4(4) . . ?
C5 C6 C7 119.3(3) . . ?
C5 C6 H6 120.4 . . ?
C7 C6 H6 120.4 . . ?
C7 C7 C6 120.69(19) 2_556 . ?
C7 C7 H7 119.7 2_556 . ?
C6 C7 H7 119.7 . . ?
Cl1 C10 Cl2 112.2 . . ?
Cl1 C10 Cl3 106.1 . . ?
Cl2 C10 Cl3 109.0 . . ?
Cl1 C10 H10 109.8 . . ?
Cl2 C10 H10 109.8 . . ?
Cl3 C10 H10 109.8 . . ?

loop_
_geom_bond_atom_site_label_1
_geom_bond_atom_site_label_2
_geom_bond_distance
_geom_bond_site_symmetry_2
_geom_bond_publ_flag
S1 C4 1.670(4) . ?
O1 C3 1.201(5) . ?
O2 C3 1.338(5) . ?
O2 C2 1.455(5) . ?
N1 C3 1.376(5) . ?
N1 C4 1.387(5) . ?
N1 H1N 0.8800 . ?
N2 C4 1.326(5) . ?
N2 C5 1.437(5) . ?
N2 H2N 0.8800 . ?
C1 C2 1.497(6) . ?
C1 H1A 0.9800 . ?
C1 H1B 0.9800 . ?
C1 H1C 0.9800 . ?
C2 H2A 0.9900 . ?
C2 H2B 0.9900 . ?
C5 C5 1.387(8) 2_556 ?
C5 C6 1.387(5) . ?
C6 C7 1.390(4) . ?
C6 H6 0.9500 . ?
C7 C7 1.355(5) 2_556 ?
C7 H7 0.9500 . ?
Cl1 C10 1.5317 . ?
Cl2 C10 1.7511 . ?
Cl3 C10 1.8482 . ?
C10 H10 1.0000 . ?

loop_
_geom_hbond_atom_site_label_D
_geom_hbond_atom_site_label_H
_geom_hbond_atom_site_label_A
_geom_hbond_distance_DH
_geom_hbond_distance_HA
_geom_hbond_distance_DA
_geom_hbond_angle_DHA
_geom_hbond_site_symmetry_A
N1 H1N S1 0.88 2.45 3.315(3) 168.1 7_557
N2 H2N O1 0.88 1.97 2.669(4) 134.9 .

loop_
_geom_torsion_atom_site_label_1
_geom_torsion_atom_site_label_2
_geom_torsion_atom_site_label_3
_geom_torsion_atom_site_label_4
_geom_torsion
_geom_torsion_site_symmetry_1
_geom_torsion_site_symmetry_2
_geom_torsion_site_symmetry_3
_geom_torsion_site_symmetry_4
_geom_torsion_publ_flag
C3 O2 C2 C1 -176.0(4) . . . . ?
C2 O2 C3 O1 0.5(6) . . . . ?
C2 O2 C3 N1 179.7(4) . . . . ?
C4 N1 C3 O1 -1.7(7) . . . . ?
C4 N1 C3 O2 179.0(4) . . . . ?
C5 N2 C4 N1 177.5(3) . . . . ?
C5 N2 C4 S1 -3.1(6) . . . . ?
C3 N1 C4 N2 -2.8(6) . . . . ?
C3 N1 C4 S1 177.7(3) . . . . ?
C4 N2 C5 C5 89.2(6) . . . 2_556 ?
C4 N2 C5 C6 -94.8(5) . . . . ?
C5 C5 C6 C7 0.8(6) 2_556 . . . ?
N2 C5 C6 C7 -175.2(3) . . . . ?
C5 C6 C7 C7 -2.9(5) . . . 2_556 ?
